data_4346228
loop_
_publ_author_name
'Choi, Bonnie'
'Paley, Daniel W.'
'Siegrist, Theo'
'Steigerwald, Michael L.'
'Roy, Xavier'

_publ_section_title
;
 Ligand Control of Manganese Telluride Molecular Cluster Core Nuclearity.
;
_journal_issue 17
_journal_name_full 'Inorganic chemistry'
_journal_page_first 8348
_journal_page_last 8355
_journal_paper_doi 10.1021/acs.inorgchem.5b01020
_journal_volume 54
_journal_year 2015
_chemical_formula_moiety 'C72 H132 Mn4 P4 Te4, C7 H8'
_chemical_formula_sum 'C79 H140 Mn4 P4 Te4'
_chemical_formula_weight 1943.94
_space_group_crystal_system triclinic
_space_group_IT_number 2
_space_group_name_Hall '-P 1'
_space_group_name_H-M_alt 'P -1'
_atom_sites_solution_hydrogens geom
_atom_sites_solution_primary direct
_audit_creation_date 2014-12-03
_audit_creation_method
;
Olex2 1.2
(compiled 2014.03.12 svn.r2899 for OlexSys, GUI svn.r4796)
;
_cell_angle_alpha 83.467(3)
_cell_angle_beta 84.482(2)
_cell_angle_gamma 76.400(3)
_cell_formula_units_Z 2
_cell_length_a 14.2055(4)
_cell_length_b 15.2008(6)
_cell_length_c 20.8007(6)
_cell_measurement_reflns_used 12192
_cell_measurement_temperature 100
_cell_measurement_theta_max 70.3290
_cell_measurement_theta_min 4.1470
_cell_volume 4326.1(3)
_computing_cell_refinement
'CrysAlisPro, Agilent Technologies, Version 1.171.37.35 (release 13-08-2014 CrysAlis171 .NET) (compiled Aug 13 2014,18:06:01)'
_computing_data_collection
'CrysAlisPro, Agilent Technologies, Version 1.171.37.35 (release 13-08-2014 CrysAlis171 .NET) (compiled Aug 13 2014,18:06:01)'
_computing_data_reduction
'CrysAlisPro, Agilent Technologies, Version 1.171.37.35 (release 13-08-2014 CrysAlis171 .NET) (compiled Aug 13 2014,18:06:01)'
_computing_molecular_graphics 'Olex2 (Dolomanov et al., 2009)'
_computing_publication_material 'Olex2 (Dolomanov et al., 2009)'
_computing_structure_refinement 'ShelXL (Sheldrick, 2008)'
_computing_structure_solution 'ShelXS (Sheldrick, 2008)'
_diffrn_ambient_temperature 100.0
_diffrn_detector 'CCD plate'
_diffrn_detector_area_resol_mean 8.0549
_diffrn_detector_type EosS2
_diffrn_measured_fraction_theta_full 0.999
_diffrn_measured_fraction_theta_max 0.980
_diffrn_measurement_details
;
#__ type_ start__ end____ width___ exp.time_
  1 omega  -32.00   44.00   1.0000    6.5000
omega____ theta____ kappa____ phi______ frames
    -       35.5316  -37.0000   30.0000 76

#__ type_ start__ end____ width___ exp.time_
  2 omega  -23.00   52.00   1.0000    6.5000
omega____ theta____ kappa____ phi______ frames
    -       35.5316  -57.0000  -30.0000 75

#__ type_ start__ end____ width___ exp.time_
  3 omega   24.00  101.00   1.0000    6.5000
omega____ theta____ kappa____ phi______ frames
    -       35.5316   57.0000  -60.0000 77

#__ type_ start__ end____ width___ exp.time_
  4 omega    3.00   73.00   1.0000    6.5000
omega____ theta____ kappa____ phi______ frames
    -       35.5316  -99.0000  120.0000 70

#__ type_ start__ end____ width___ exp.time_
  5 omega  -27.00    7.00   1.0000    6.5000
omega____ theta____ kappa____ phi______ frames
    -       35.5316  -77.0000  150.0000 34

#__ type_ start__ end____ width___ exp.time_
  6 omega   21.00   74.00   1.0000    6.5000
omega____ theta____ kappa____ phi______ frames
    -       35.5316  -99.0000    0.0000 53

#__ type_ start__ end____ width___ exp.time_
  7 omega    9.00  103.00   1.0000    6.5000
omega____ theta____ kappa____ phi______ frames
    -       35.5316   77.0000 -180.0000 94

#__ type_ start__ end____ width___ exp.time_
  8 omega    3.00   74.00   1.0000    6.5000
omega____ theta____ kappa____ phi______ frames
    -       35.5316  -99.0000 -120.0000 71

#__ type_ start__ end____ width___ exp.time_
  9 omega   38.00   90.00   1.0000   26.0000
omega____ theta____ kappa____ phi______ frames
    -      108.0000 -111.0000  150.0000 52

#__ type_ start__ end____ width___ exp.time_
 10 omega   52.00   82.00   1.0000   26.0000
omega____ theta____ kappa____ phi______ frames
    -      108.0000  -45.0000  -90.0000 30

#__ type_ start__ end____ width___ exp.time_
 11 omega   64.00  121.00   1.0000   26.0000
omega____ theta____ kappa____ phi______ frames
    -      108.0000  -77.0000 -120.0000 57

#__ type_ start__ end____ width___ exp.time_
 12 omega   72.00  116.00   1.0000   26.0000
omega____ theta____ kappa____ phi______ frames
    -      108.0000 -111.0000 -180.0000 44

#__ type_ start__ end____ width___ exp.time_
 13 omega   45.00   72.00   1.0000   26.0000
omega____ theta____ kappa____ phi______ frames
    -      108.0000 -111.0000  -30.0000 27

#__ type_ start__ end____ width___ exp.time_
 14 omega   90.00  116.00   1.0000   26.0000
omega____ theta____ kappa____ phi______ frames
    -      108.0000 -111.0000  -30.0000 26

#__ type_ start__ end____ width___ exp.time_
 15 omega   45.00  117.00   1.0000   26.0000
omega____ theta____ kappa____ phi______ frames
    -      108.0000  -61.0000  120.0000 72

#__ type_ start__ end____ width___ exp.time_
 16 omega   75.00  176.00   1.0000   26.0000
omega____ theta____ kappa____ phi______ frames
    -      108.0000   15.0000 -150.0000 101

#__ type_ start__ end____ width___ exp.time_
 17 omega   43.00   98.00   1.0000   26.0000
omega____ theta____ kappa____ phi______ frames
    -      108.0000  -45.0000 -180.0000 55

#__ type_ start__ end____ width___ exp.time_
 18 omega   44.00   90.00   1.0000   26.0000
omega____ theta____ kappa____ phi______ frames
    -      108.0000  -30.0000  120.0000 46

#__ type_ start__ end____ width___ exp.time_
 19 omega  113.00  140.00   1.0000   26.0000
omega____ theta____ kappa____ phi______ frames
    -      108.0000  178.0000  150.0000 27

#__ type_ start__ end____ width___ exp.time_
 20 omega   72.00  109.00   1.0000   26.0000
omega____ theta____ kappa____ phi______ frames
    -      108.0000  -94.0000 -150.0000 37

#__ type_ start__ end____ width___ exp.time_
 21 omega   91.00  176.00   1.0000   26.0000
omega____ theta____ kappa____ phi______ frames
    -      108.0000   45.0000  -90.0000 85

#__ type_ start__ end____ width___ exp.time_
 22 omega  153.00  178.00   1.0000   26.0000
omega____ theta____ kappa____ phi______ frames
    -      108.0000  111.0000 -150.0000 25

#__ type_ start__ end____ width___ exp.time_
 23 omega   41.00   71.00   1.0000   26.0000
omega____ theta____ kappa____ phi______ frames
    -      108.0000  -45.0000 -120.0000 30

#__ type_ start__ end____ width___ exp.time_
 24 omega   40.00   83.00   1.0000   26.0000
omega____ theta____ kappa____ phi______ frames
    -      108.0000  -45.0000    0.0000 43

#__ type_ start__ end____ width___ exp.time_
 25 omega  113.00  174.00   1.0000   26.0000
omega____ theta____ kappa____ phi______ frames
    -      108.0000  111.0000  150.0000 61

#__ type_ start__ end____ width___ exp.time_
 26 omega   80.00  113.00   1.0000   26.0000
omega____ theta____ kappa____ phi______ frames
    -      108.0000 -111.0000  120.0000 33

#__ type_ start__ end____ width___ exp.time_
 27 omega   38.00  116.00   1.0000   26.0000
omega____ theta____ kappa____ phi______ frames
    -      108.0000 -111.0000   30.0000 78

#__ type_ start__ end____ width___ exp.time_
 28 omega  100.00  138.00   1.0000   26.0000
omega____ theta____ kappa____ phi______ frames
    -      108.0000  111.0000    0.0000 38

#__ type_ start__ end____ width___ exp.time_
 29 omega  151.00  176.00   1.0000   26.0000
omega____ theta____ kappa____ phi______ frames
    -      108.0000  111.0000    0.0000 25

#__ type_ start__ end____ width___ exp.time_
 30 omega   43.00   69.00   1.0000   26.0000
omega____ theta____ kappa____ phi______ frames
    -      108.0000 -111.0000  120.0000 26

#__ type_ start__ end____ width___ exp.time_
 31 omega  112.00  143.00   1.0000   26.0000
omega____ theta____ kappa____ phi______ frames
    -      108.0000  111.0000 -150.0000 31

#__ type_ start__ end____ width___ exp.time_
 32 omega   38.00   63.00   1.0000   26.0000
omega____ theta____ kappa____ phi______ frames
    -      108.0000  -30.0000   90.0000 25

#__ type_ start__ end____ width___ exp.time_
 33 omega   58.00   96.00   1.0000   26.0000
omega____ theta____ kappa____ phi______ frames
    -      108.0000  178.0000  150.0000 38

#__ type_ start__ end____ width___ exp.time_
 34 omega   60.00  144.00   1.0000   26.0000
omega____ theta____ kappa____ phi______ frames
    -      108.0000  -15.0000 -150.0000 84
;
_diffrn_measurement_device 'four-circle diffractometer'
_diffrn_measurement_device_type 'SuperNova, Dual, Cu at zero, EosS2'
_diffrn_measurement_method '\w scans'
_diffrn_orient_matrix_UB_11 -0.1006241000
_diffrn_orient_matrix_UB_12 -0.0197695000
_diffrn_orient_matrix_UB_13 0.0207177000
_diffrn_orient_matrix_UB_21 0.0331067000
_diffrn_orient_matrix_UB_22 -0.0932945000
_diffrn_orient_matrix_UB_23 -0.0273109000
_diffrn_orient_matrix_UB_31 0.0359540000
_diffrn_orient_matrix_UB_32 -0.0433031000
_diffrn_orient_matrix_UB_33 0.0664153000
_diffrn_radiation_monochromator mirror
_diffrn_radiation_probe x-ray
_diffrn_radiation_type CuK\a
_diffrn_radiation_wavelength 1.54184
_diffrn_reflns_av_R_equivalents 0.0476
_diffrn_reflns_av_unetI/netI 0.0700
_diffrn_reflns_Laue_measured_fraction_full 0.999
_diffrn_reflns_Laue_measured_fraction_max 0.980
_diffrn_reflns_limit_h_max 17
_diffrn_reflns_limit_h_min -17
_diffrn_reflns_limit_k_max 17
_diffrn_reflns_limit_k_min -18
_diffrn_reflns_limit_l_max 25
_diffrn_reflns_limit_l_min -20
_diffrn_reflns_number 36452
_diffrn_reflns_point_group_measured_fraction_full 0.999
_diffrn_reflns_point_group_measured_fraction_max 0.980
_diffrn_reflns_theta_full 67.684
_diffrn_reflns_theta_max 71.792
_diffrn_reflns_theta_min 4.167
_diffrn_source 'sealed X-ray tube'
_diffrn_source_type 'SuperNova (Cu) X-ray Source'
_exptl_absorpt_coefficient_mu 16.047
_exptl_absorpt_correction_T_max 0.751
_exptl_absorpt_correction_T_min 0.463
_exptl_absorpt_correction_type gaussian
_exptl_absorpt_process_details
'CrysAlisPro, Agilent Technologies, Version 1.171.37.35 (release 13-08-2014 CrysAlis171 .NET) (compiled Aug 13 2014,18:06:01) Numerical absorption correction based on gaussian integration over a multifaceted crystal model Empirical absorption correction using spherical harmonics, implemented in SCALE3 ABSPACK scaling algorithm.'
_exptl_crystal_density_diffrn 1.492
_exptl_crystal_description
;
;
_exptl_crystal_F_000 1964
_exptl_crystal_size_max 0.0589
_exptl_crystal_size_mid 0.0339
_exptl_crystal_size_min 0.019
_refine_diff_density_max 1.793
_refine_diff_density_min -1.205
_refine_diff_density_rms 0.124
_refine_ls_extinction_method none
_refine_ls_goodness_of_fit_ref 1.032
_refine_ls_hydrogen_treatment constr
_refine_ls_matrix_type full
_refine_ls_number_parameters 806
_refine_ls_number_reflns 16652
_refine_ls_number_restraints 45
_refine_ls_restrained_S_all 1.032
_refine_ls_R_factor_all 0.0633
_refine_ls_R_factor_gt 0.0444
_refine_ls_shift/su_max 0.001
_refine_ls_shift/su_mean 0.000
_refine_ls_structure_factor_coef Fsqd
_refine_ls_weighting_details 'w=1/[\s^2^(Fo^2^)+(0.0511P)^2^] where P=(Fo^2^+2Fc^2^)/3'
_refine_ls_weighting_scheme calc
_refine_ls_wR_factor_gt 0.1049
_refine_ls_wR_factor_ref 0.1157
_reflns_Friedel_coverage 0.000
_reflns_number_gt 12884
_reflns_number_total 16652
_reflns_threshold_expression 'I > 2\s(I)'
_cod_data_source_file Mn4Te4_PCy34.cif
_cod_data_source_block Mn4Te4-PCy3-4
_cod_original_cell_volume 4326.1(2)
_cod_database_code 4346228
_chemical_oxdiff_formula Mn4Te4P4C72h132
_shelx_space_group_comment
;
The symmetry employed for this shelxl refinement is uniquely defined
by the following loop, which should always be used as a source of
symmetry information in preference to the above space-group names.
They are only intended as comments.
;
_reflns_odcompleteness_completeness 99.89
_reflns_odcompleteness_iscentric 1
_reflns_odcompleteness_theta 66.97
_olex2_refinement_description
;
1. Others
 Fixed Uiso: H7(0.04) H8A(0.055) H8B(0.055) H9A(0.074) H9B(0.074) H10A(0.076)
 H10B(0.076) H11A(0.068) H11B(0.068) H12A(0.048) H12B(0.048) H13(0.038)
 H14A(0.059) H14B(0.059) H15A(0.07) H15B(0.07) H16A(0.055) H16B(0.055)
 H17A(0.054) H17B(0.054) H18A(0.047) H18B(0.047) H19(0.035) H20A(0.039)
 H20B(0.039) H21A(0.047) H21B(0.047) H22A(0.049) H22B(0.049) H23A(0.045)
 H23B(0.045) H24A(0.044) H24B(0.044) H27(0.035) H28A(0.047) H28B(0.047)
 H29A(0.056) H29B(0.056) H30A(0.052) H30B(0.052) H31A(0.047) H31B(0.047)
 H32A(0.039) H32B(0.039) H33(0.038) H34A(0.041) H34B(0.041) H35A(0.051)
 H35B(0.051) H36A(0.052) H36B(0.052) H37A(0.062) H37B(0.062) H38A(0.051)
 H38B(0.051) H39(0.034) H40A(0.037) H40B(0.037) H41A(0.046) H41B(0.046)
 H42A(0.048) H42B(0.048) H43A(0.046) H43B(0.046) H44A(0.04) H44B(0.04)
 H47(0.039) H48A(0.049) H48B(0.049) H49A(0.061) H49B(0.061) H50A(0.067)
 H50B(0.067) H51A(0.071) H51B(0.071) H52A(0.053) H52B(0.053) H53(0.033)
 H54A(0.043) H54B(0.043) H55A(0.054) H55B(0.054) H56A(0.056) H56B(0.056)
 H57A(0.048) H57B(0.048) H58A(0.033) H58B(0.033) H59(0.037) H60A(0.049)
 H60B(0.049) H61A(0.056) H61B(0.056) H62A(0.055) H62B(0.055) H63A(0.052)
 H63B(0.052) H64A(0.039) H64B(0.039) H67(0.041) H68A(0.051) H68B(0.051)
 H69A(0.068) H69B(0.068) H70A(0.077) H70B(0.077) H71A(0.088) H71B(0.088)
 H72A(0.069) H72B(0.069) H73(0.034) H74A(0.039) H74B(0.039) H75A(0.052)
 H75B(0.052) H76A(0.057) H76B(0.057) H77A(0.055) H77B(0.055) H78A(0.046)
 H78B(0.046) H79(0.034) H80A(0.038) H80B(0.038) H81A(0.041) H81B(0.041)
 H82A(0.045) H82B(0.045) H83A(0.046) H83B(0.046) H84A(0.04) H84B(0.04)
 H85A(0.148) H85B(0.148) H85C(0.148) H87(0.084) H88(0.093) H89(0.09) H90(0.088)
 H91(0.089)
 Fixed X: H7(0.8936) H8A(0.7584) H8B(0.8582) H9A(0.9431) H9B(0.8749)
 H10A(0.8606) H10B(0.7601) H11A(0.7864) H11B(0.8874) H12A(0.7057) H12B(0.7751)
 H13(0.6442) H14A(0.6685) H14B(0.6325) H15A(0.5009) H15B(0.5158) H16A(0.4507)
 H16B(0.3873) H17A(0.4766) H17B(0.4412) H18A(0.608) H18B(0.5944) H19(0.8311)
 H20A(0.9786) H20B(0.9821) H21A(1.0883) H21B(1.0042) H22A(1.0287) H22B(1.0104)
 H23A(0.8674) H23B(0.8676) H24A(0.8373) H24B(0.7569) H27(1.2183) H28A(1.2228)
 H28B(1.1278) H29A(1.1919) H29B(1.1945) H30A(1.3427) H30B(1.3588) H31A(1.4471)
 H31B(1.3552) H32A(1.3801) H32B(1.3807) H33(1.2287) H34A(1.3842) H34B(1.3535)
 H35A(1.4333) H35B(1.3629) H36A(1.3065) H36B(1.3141) H37A(1.1856) H37B(1.152)
 H38A(1.1006) H38B(1.1706) H39(1.3361) H40A(1.1807) H40B(1.2647) H41A(1.2968)
 H41B(1.3792) H42A(1.3355) H42B(1.2259) H43A(1.375) H43B(1.2911) H44A(1.1754)
 H44B(1.2551) H47(0.8942) H48A(0.8073) H48B(0.7167) H49A(0.8042) H49B(0.899)
 H50A(0.8339) H50B(0.7318) H51A(0.8977) H51B(0.8013) H52A(0.8139) H52B(0.7194)
 H53(0.6758) H54A(0.6067) H54B(0.6063) H55A(0.4886) H55B(0.4496) H56A(0.4913)
 H56B(0.4222) H57A(0.5559) H57B(0.5553) H58A(0.7136) H58B(0.6743) H59(0.8832)
 H60A(0.8756) H60B(0.8009) H61A(0.9256) H61B(0.9269) H62A(1.086) H62B(1.0585)
 H63A(1.1286) H63B(1.0573) H64A(1.0011) H64B(1.0031) H67(0.7714) H68A(0.7397)
 H68B(0.6641) H69A(0.7731) H69B(0.7567) H70A(0.9028) H70B(0.9219) H71A(1.0053)
 H71B(0.931) H72A(0.9133) H72B(0.8949) H73(0.6204) H74A(0.5506) H74B(0.6433)
 H75A(0.5134) H75B(0.5244) H76A(0.6078) H76B(0.68) H77A(0.7473) H77B(0.6544)
 H78A(0.7765) H78B(0.7874) H79(0.5798) H80A(0.5598) H80B(0.5131) H81A(0.4161)
 H81B(0.3989) H82A(0.4956) H82B(0.4192) H83A(0.5775) H83B(0.5331) H84A(0.6724)
 H84B(0.6929) H85A(0.7636) H85B(0.7343) H85C(0.717) H87(0.6515) H88(0.4975)
 H89(0.3683) H90(0.3949) H91(0.5489)
 Fixed Y: H7(0.4159) H8A(0.5579) H8B(0.5694) H9A(0.4588) H9B(0.5364)
 H10A(0.392) H10B(0.4473) H11A(0.3027) H11B(0.3096) H12A(0.409) H12B(0.3296)
 H13(0.5455) H14A(0.6673) H14B(0.6232) H15A(0.7313) H15B(0.6843) H16A(0.608)
 H16B(0.6395) H17A(0.5222) H17B(0.4816) H18A(0.416) H18B(0.4671) H19(0.6188)
 H20A(0.5177) H20B(0.4732) H21A(0.5716) H21B(0.6527) H22A(0.6643) H22B(0.5665)
 H23A(0.7175) H23B(0.6759) H24A(0.5424) H24B(0.6245) H27(0.2717) H28A(0.2398)
 H28B(0.2832) H29A(0.408) H29B(0.3987) H30A(0.4231) H30B(0.3304) H31A(0.3054)
 H31B(0.3495) H32A(0.1919) H32B(0.182) H33(0.0808) H34A(0.0337) H34B(-0.0446)
 H35A(-0.1068) H35B(-0.0353) H36A(-0.176) H36B(-0.1732) H37A(-0.0462) H37B(-
 0.1251) H38A(0.0138) H38B(-0.0581) H39(0.0643) H40A(0.1577) H40B(0.2011)
 H41A(0.1484) H41B(0.0978) H42A(-0.0094) H42B(0.0242) H43A(-0.066) H43B(-
 0.1085) H44A(-0.0025) H44B(-0.0559) H47(0.4172) H48A(0.4723) H48B(0.5146)
 H49A(0.6275) H49B(0.5649) H50A(0.6689) H50B(0.6456) H51A(0.5324) H51B(0.576)
 H52A(0.4193) H52B(0.4792) H53(0.3164) H54A(0.4373) H54B(0.3714) H55A(0.3787)
 H55B(0.4108) H56A(0.2601) H56B(0.2647) H57A(0.2096) H57B(0.1403) H58A(0.1656)
 H58B(0.1963) H59(0.1685) H60A(0.2784) H60B(0.2179) H61A(0.0855) H61B(0.1393)
 H62A(0.0888) H62B(0.1949) H63A(0.1628) H63B(0.1004) H64A(0.2929) H64B(0.2398)
 H67(-0.0267) H68A(-0.1719) H68B(-0.1194) H69A(-0.1698) H69B(-0.2548) H70A(-
 0.2684) H70B(-0.2681) H71A(-0.1697) H71B(-0.1152) H72A(-0.0332) H72B(-0.1185)
 H73(-0.0589) H74A(0.0869) H74B(0.0872) H75A(-0.0281) H75B(0.0526) H76A(-
 0.0881) H76B(-0.0249) H77A(-0.1697) H77B(-0.1676) H78A(-0.1361) H78B(-0.0552)
 H79(0.15) H80A(0.0192) H80B(0.026) H81A(0.1691) H81B(0.1011) H82A(0.1561)
 H82B(0.2397) H83A(0.2676) H83B(0.2767) H84A(0.1236) H84B(0.1925) H85A(0.3285)
 H85B(0.4258) H85C(0.4123) H87(0.2332) H88(0.2104) H89(0.3342) H90(0.4809)
 H91(0.5034)
 Fixed Z: H7(0.4315) H8A(0.4875) H8B(0.4519) H9A(0.5276) H9B(0.5651)
 H10A(0.6159) H10B(0.5922) H11A(0.5636) H11B(0.5284) H12A(0.4852) H12B(0.45)
 H13(0.3043) H14A(0.3548) H14B(0.4218) H15A(0.3793) H15B(0.3144) H16A(0.4367)
 H16B(0.377) H17A(0.3218) H17B(0.3901) H18A(0.3659) H18B(0.4288) H19(0.3429)
 H20A(0.3649) H20B(0.3) H21A(0.2862) H21B(0.3071) H22A(0.193) H22B(0.1918)
 H23A(0.2337) H23B(0.168) H24A(0.2231) H24B(0.2465) H27(0.2146) H28A(0.3502)
 H28B(0.3145) H29A(0.2713) H29B(0.347) H30A(0.2961) H30B(0.3397) H31A(0.2419)
 H31B(0.2034) H32A(0.2066) H32B(0.2825) H33(0.3541) H34A(0.3063) H34B(0.2763)
 H35A(0.3694) H35B(0.4109) H36A(0.356) H36B(0.4305) H37A(0.4324) H37B(0.4051)
 H38A(0.3396) H38B(0.2981) H39(0.1811) H40A(0.1045) H40B(0.1204) H41A(0.0157)
 H41B(0.0608) H42A(0.0061) H42B(0.0298) H43A(0.1121) H43B(0.0948) H44A(0.1533)
 H44B(0.1997) H47(0.0053) H48A(0.1007) H48B(0.0604) H49A(0.0658) H49B(0.0364)
 H50A(-0.0459) H50B(-0.0303) H51A(-0.0872) H51B(-0.1208) H52A(-0.0884) H52B(-
 0.0562) H53(-0.027) H54A(0.0342) H54B(0.098) H55A(-0.0062) H55B(0.0625)
 H56A(0.1101) H56B(0.0546) H57A(-0.0165) H57B(0.0455) H58A(0.0197) H58B(0.0887)
 H59(0.0151) H60A(-0.1034) H60B(-0.0796) H61A(-0.0806) H61B(-0.1495) H62A(-
 0.1131) H62B(-0.1279) H63A(-0.0299) H63B(-0.0029) H64A(-0.0277) H64B(0.0417)
 H67(0.4374) H68A(0.3752) H68B(0.4258) H69A(0.5079) H69B(0.4781) H70A(0.4164)
 H70B(0.4895) H71A(0.4222) H71B(0.4725) H72A(0.3683) H72B(0.3396) H73(0.3037)
 H74A(0.2566) H74B(0.2092) H75A(0.2045) H75B(0.1522) H76A(0.1152) H76B(0.1186)
 H77A(0.1661) H77B(0.2137) H78A(0.2695) H78B(0.2174) H79(0.3443) H80A(0.448)
 H80B(0.3816) H81A(0.3995) H81B(0.4597) H82A(0.5202) H82B(0.491) H83A(0.4791)
 H83B(0.4118) H84A(0.4608) H84B(0.4018) H85A(-0.2151) H85B(-0.1909) H85C(-
 0.262) H87(-0.1917) H88(-0.1595) H89(-0.1433) H90(-0.1593) H91(-0.1914)
;
_shelx_shelxl_version_number 2014/7
_olex2_computing_structure_refinement_long 'ShelXL (Sheldrick, 2008)'
_olex2_computing_structure_solution_long 'ShelXS (Sheldrick, 2008)'
_olex2_submission_special_instructions 'No special instructions were received'

loop_
_space_group_symop_operation_xyz
'x, y, z'
'-x, -y, -z'

loop_
_atom_site_label
_atom_site_type_symbol
_atom_site_fract_x
_atom_site_fract_y
_atom_site_fract_z
_atom_site_U_iso_or_equiv
_atom_site_adp_type
_atom_site_occupancy
_atom_site_site_symmetry_order
_atom_site_calc_flag
_atom_site_refinement_flags_posn
Te1 Te 0.68334(2) 0.29850(2) 0.24400(2) 0.02748(8) Uani 1 1 d .
Te2 Te 0.97506(2) 0.35259(2) 0.18594(2) 0.02849(8) Uani 1 1 d .
Te3 Te 0.92564(2) 0.08466(2) 0.17291(2) 0.02868(8) Uani 1 1 d .
Te4 Te 0.93020(3) 0.18671(3) 0.36555(2) 0.03043(9) Uani 1 1 d .
Mn5 Mn 0.84159(6) 0.33716(6) 0.28894(4) 0.02665(17) Uani 1 1 d .
P6 P 0.78758(10) 0.47699(9) 0.35215(6) 0.0263(3) Uani 1 1 d .
C7 C 0.8254(4) 0.4483(4) 0.4362(3) 0.0335(12) Uani 1 1 d .
H7 H 0.8936 0.4159 0.4315 0.040 Uiso 1 1 calc R
C8 C 0.8248(6) 0.5263(5) 0.4766(3) 0.0462(16) Uani 1 1 d .
H8A H 0.7584 0.5579 0.4875 0.055 Uiso 1 1 calc R
H8B H 0.8582 0.5694 0.4519 0.055 Uiso 1 1 calc R
C9 C 0.8759(6) 0.4874(7) 0.5388(4) 0.061(2) Uani 1 1 d .
H9A H 0.9431 0.4588 0.5276 0.074 Uiso 1 1 calc R
H9B H 0.8749 0.5364 0.5651 0.074 Uiso 1 1 calc R
C10 C 0.8256(6) 0.4175(7) 0.5777(3) 0.064(3) Uani 1 1 d .
H10A H 0.8606 0.3920 0.6159 0.076 Uiso 1 1 calc R
H10B H 0.7601 0.4473 0.5922 0.076 Uiso 1 1 calc R
C11 C 0.8219(6) 0.3438(6) 0.5385(3) 0.057(2) Uani 1 1 d .
H11A H 0.7864 0.3027 0.5636 0.068 Uiso 1 1 calc R
H11B H 0.8874 0.3096 0.5284 0.068 Uiso 1 1 calc R
C12 C 0.7732(5) 0.3798(4) 0.4754(3) 0.0397(14) Uani 1 1 d .
H12A H 0.7057 0.4090 0.4852 0.048 Uiso 1 1 calc R
H12B H 0.7751 0.3296 0.4500 0.048 Uiso 1 1 calc R
C13 C 0.6573(4) 0.5356(4) 0.3503(3) 0.0319(12) Uani 1 1 d .
H13 H 0.6442 0.5455 0.3043 0.038 Uiso 1 1 calc R
C14 C 0.6263(5) 0.6289(5) 0.3754(4) 0.0489(17) Uani 1 1 d .
H14A H 0.6685 0.6673 0.3548 0.059 Uiso 1 1 calc R
H14B H 0.6325 0.6232 0.4218 0.059 Uiso 1 1 calc R
C15 C 0.5205(5) 0.6732(5) 0.3610(5) 0.059(2) Uani 1 1 d .
H15A H 0.5009 0.7313 0.3793 0.070 Uiso 1 1 calc R
H15B H 0.5158 0.6843 0.3144 0.070 Uiso 1 1 calc R
C16 C 0.4524(4) 0.6121(5) 0.3897(4) 0.0461(16) Uani 1 1 d .
H16A H 0.4507 0.6080 0.4367 0.055 Uiso 1 1 calc R
H16B H 0.3873 0.6395 0.3770 0.055 Uiso 1 1 calc R
C17 C 0.4832(5) 0.5191(5) 0.3680(3) 0.0450(15) Uani 1 1 d .
H17A H 0.4766 0.5222 0.3218 0.054 Uiso 1 1 calc R
H17B H 0.4412 0.4816 0.3901 0.054 Uiso 1 1 calc R
C18 C 0.5889(4) 0.4754(4) 0.3823(3) 0.0390(13) Uani 1 1 d .
H18A H 0.6080 0.4160 0.3659 0.047 Uiso 1 1 calc R
H18B H 0.5944 0.4671 0.4288 0.047 Uiso 1 1 calc R
C19 C 0.8519(4) 0.5663(4) 0.3175(3) 0.0290(11) Uani 1 1 d .
H19 H 0.8311 0.6188 0.3429 0.035 Uiso 1 1 calc R
C20 C 0.9626(4) 0.5300(4) 0.3200(3) 0.0327(12) Uani 1 1 d .
H20A H 0.9786 0.5177 0.3649 0.039 Uiso 1 1 calc R
H20B H 0.9821 0.4732 0.3000 0.039 Uiso 1 1 calc R
C21 C 1.0192(5) 0.5977(5) 0.2851(3) 0.0393(14) Uani 1 1 d .
H21A H 1.0883 0.5716 0.2862 0.047 Uiso 1 1 calc R
H21B H 1.0042 0.6527 0.3071 0.047 Uiso 1 1 calc R
C22 C 0.9929(5) 0.6210(5) 0.2146(3) 0.0410(14) Uani 1 1 d .
H22A H 1.0287 0.6643 0.1930 0.049 Uiso 1 1 calc R
H22B H 1.0104 0.5665 0.1918 0.049 Uiso 1 1 calc R
C23 C 0.8841(5) 0.6615(4) 0.2127(3) 0.0376(13) Uani 1 1 d .
H23A H 0.8674 0.7175 0.2337 0.045 Uiso 1 1 calc R
H23B H 0.8676 0.6759 0.1680 0.045 Uiso 1 1 calc R
C24 C 0.8255(4) 0.5958(4) 0.2467(3) 0.0366(13) Uani 1 1 d .
H24A H 0.8373 0.5424 0.2231 0.044 Uiso 1 1 calc R
H24B H 0.7569 0.6245 0.2465 0.044 Uiso 1 1 calc R
Mn25 Mn 1.01493(6) 0.17789(6) 0.24184(4) 0.02726(17) Uani 1 1 d .
P26 P 1.19710(9) 0.12597(9) 0.24566(6) 0.0259(3) Uani 1 1 d .
C27 C 1.2429(4) 0.2293(4) 0.2515(3) 0.0292(11) Uani 1 1 d .
H27 H 1.2183 0.2717 0.2146 0.035 Uiso 1 1 calc R
C28 C 1.1977(5) 0.2765(5) 0.3116(3) 0.0389(13) Uani 1 1 d .
H28A H 1.2228 0.2398 0.3502 0.047 Uiso 1 1 calc R
H28B H 1.1278 0.2832 0.3145 0.047 Uiso 1 1 calc R
C29 C 1.2216(5) 0.3700(5) 0.3080(4) 0.0463(15) Uani 1 1 d .
H29A H 1.1919 0.4080 0.2713 0.056 Uiso 1 1 calc R
H29B H 1.1945 0.3987 0.3470 0.056 Uiso 1 1 calc R
C30 C 1.3301(5) 0.3626(5) 0.3008(3) 0.0437(15) Uani 1 1 d .
H30A H 1.3427 0.4231 0.2961 0.052 Uiso 1 1 calc R
H30B H 1.3588 0.3304 0.3397 0.052 Uiso 1 1 calc R
C31 C 1.3773(5) 0.3133(4) 0.2429(3) 0.0393(14) Uani 1 1 d .
H31A H 1.4471 0.3054 0.2419 0.047 Uiso 1 1 calc R
H31B H 1.3552 0.3495 0.2034 0.047 Uiso 1 1 calc R
C32 C 1.3524(4) 0.2205(4) 0.2456(3) 0.0322(12) Uani 1 1 d .
H32A H 1.3801 0.1919 0.2066 0.039 Uiso 1 1 calc R
H32B H 1.3807 0.1820 0.2825 0.039 Uiso 1 1 calc R
C33 C 1.2363(4) 0.0444(4) 0.3171(3) 0.0318(12) Uani 1 1 d .
H33 H 1.2287 0.0808 0.3541 0.038 Uiso 1 1 calc R
C34 C 1.3420(4) -0.0087(4) 0.3132(3) 0.0344(13) Uani 1 1 d .
H34A H 1.3842 0.0337 0.3063 0.041 Uiso 1 1 calc R
H34B H 1.3535 -0.0446 0.2763 0.041 Uiso 1 1 calc R
C35 C 1.3670(5) -0.0715(5) 0.3748(3) 0.0422(15) Uani 1 1 d .
H35A H 1.4333 -0.1068 0.3694 0.051 Uiso 1 1 calc R
H35B H 1.3629 -0.0353 0.4109 0.051 Uiso 1 1 calc R
C36 C 1.2983(5) -0.1360(5) 0.3902(3) 0.0435(15) Uani 1 1 d .
H36A H 1.3065 -0.1760 0.3560 0.052 Uiso 1 1 calc R
H36B H 1.3141 -0.1732 0.4305 0.052 Uiso 1 1 calc R
C37 C 1.1946(5) -0.0831(5) 0.3962(4) 0.0520(18) Uani 1 1 d .
H37A H 1.1856 -0.0462 0.4324 0.062 Uiso 1 1 calc R
H37B H 1.1520 -0.1251 0.4051 0.062 Uiso 1 1 calc R
C38 C 1.1669(4) -0.0211(5) 0.3337(3) 0.0424(15) Uani 1 1 d .
H38A H 1.1006 0.0138 0.3396 0.051 Uiso 1 1 calc R
H38B H 1.1706 -0.0581 0.2981 0.051 Uiso 1 1 calc R
C39 C 1.2669(4) 0.0765(4) 0.1737(2) 0.0283(11) Uani 1 1 d .
H39 H 1.3361 0.0643 0.1811 0.034 Uiso 1 1 calc R
C40 C 1.2488(4) 0.1446(4) 0.1129(3) 0.0312(12) Uani 1 1 d .
H40A H 1.1807 0.1577 0.1045 0.037 Uiso 1 1 calc R
H40B H 1.2647 0.2011 0.1204 0.037 Uiso 1 1 calc R
C41 C 1.3111(5) 0.1057(5) 0.0538(3) 0.0384(13) Uani 1 1 d .
H41A H 1.2968 0.1484 0.0157 0.046 Uiso 1 1 calc R
H41B H 1.3792 0.0978 0.0608 0.046 Uiso 1 1 calc R
C42 C 1.2920(5) 0.0153(4) 0.0418(3) 0.0400(14) Uani 1 1 d .
H42A H 1.3355 -0.0094 0.0061 0.048 Uiso 1 1 calc R
H42B H 1.2259 0.0242 0.0298 0.048 Uiso 1 1 calc R
C43 C 1.3072(5) -0.0522(4) 0.1027(3) 0.0380(13) Uani 1 1 d .
H43A H 1.3750 -0.0660 0.1121 0.046 Uiso 1 1 calc R
H43B H 1.2911 -0.1085 0.0948 0.046 Uiso 1 1 calc R
C44 C 1.2434(4) -0.0129(4) 0.1615(3) 0.0337(12) Uani 1 1 d .
H44A H 1.1754 -0.0025 0.1533 0.040 Uiso 1 1 calc R
H44B H 1.2551 -0.0559 0.1997 0.040 Uiso 1 1 calc R
Mn45 Mn 0.83944(6) 0.26670(6) 0.15657(4) 0.02586(17) Uani 1 1 d .
P46 P 0.80103(9) 0.31270(9) 0.04024(6) 0.0249(3) Uani 1 1 d .
C47 C 0.8235(4) 0.4256(4) 0.0095(3) 0.0325(12) Uani 1 1 d .
H47 H 0.8942 0.4172 0.0053 0.039 Uiso 1 1 calc R
C48 C 0.7871(5) 0.4973(4) 0.0579(3) 0.0407(14) Uani 1 1 d .
H48A H 0.8073 0.4723 0.1007 0.049 Uiso 1 1 calc R
H48B H 0.7167 0.5146 0.0604 0.049 Uiso 1 1 calc R
C49 C 0.8288(5) 0.5815(5) 0.0359(4) 0.0505(18) Uani 1 1 d .
H49A H 0.8042 0.6275 0.0658 0.061 Uiso 1 1 calc R
H49B H 0.8990 0.5649 0.0364 0.061 Uiso 1 1 calc R
C50 C 0.8012(6) 0.6200(5) -0.0315(4) 0.056(2) Uani 1 1 d .
H50A H 0.8339 0.6689 -0.0459 0.067 Uiso 1 1 calc R
H50B H 0.7318 0.6456 -0.0303 0.067 Uiso 1 1 calc R
C51 C 0.8276(6) 0.5494(6) -0.0799(4) 0.059(2) Uani 1 1 d .
H51A H 0.8977 0.5324 -0.0872 0.071 Uiso 1 1 calc R
H51B H 0.8013 0.5760 -0.1208 0.071 Uiso 1 1 calc R
C52 C 0.7898(5) 0.4644(5) -0.0578(3) 0.0440(15) Uani 1 1 d .
H52A H 0.8139 0.4193 -0.0884 0.053 Uiso 1 1 calc R
H52B H 0.7194 0.4792 -0.0562 0.053 Uiso 1 1 calc R
C53 C 0.6790(4) 0.3060(4) 0.0202(2) 0.0276(11) Uani 1 1 d .
H53 H 0.6758 0.3164 -0.0270 0.033 Uiso 1 1 calc R
C54 C 0.5994(4) 0.3771(4) 0.0516(3) 0.0357(13) Uani 1 1 d .
H54A H 0.6067 0.4373 0.0342 0.043 Uiso 1 1 calc R
H54B H 0.6063 0.3714 0.0980 0.043 Uiso 1 1 calc R
C55 C 0.4982(5) 0.3668(5) 0.0398(4) 0.0450(16) Uani 1 1 d .
H55A H 0.4886 0.3787 -0.0062 0.054 Uiso 1 1 calc R
H55B H 0.4496 0.4108 0.0625 0.054 Uiso 1 1 calc R
C56 C 0.4860(4) 0.2707(5) 0.0636(4) 0.0471(16) Uani 1 1 d .
H56A H 0.4913 0.2601 0.1101 0.056 Uiso 1 1 calc R
H56B H 0.4222 0.2647 0.0546 0.056 Uiso 1 1 calc R
C57 C 0.5633(5) 0.2009(5) 0.0298(3) 0.0402(14) Uani 1 1 d .
H57A H 0.5559 0.2096 -0.0165 0.048 Uiso 1 1 calc R
H57B H 0.5553 0.1403 0.0455 0.048 Uiso 1 1 calc R
C58 C 0.6652(4) 0.2096(4) 0.0427(3) 0.0278(11) Uani 1 1 d .
H58A H 0.7136 0.1656 0.0197 0.033 Uiso 1 1 calc R
H58B H 0.6743 0.1963 0.0887 0.033 Uiso 1 1 calc R
C59 C 0.8866(4) 0.2281(4) -0.0074(3) 0.0304(11) Uani 1 1 d .
H59 H 0.8832 0.1685 0.0151 0.037 Uiso 1 1 calc R
C60 C 0.8673(5) 0.2232(5) -0.0774(3) 0.0409(14) Uani 1 1 d .
H60A H 0.8756 0.2784 -0.1034 0.049 Uiso 1 1 calc R
H60B H 0.8009 0.2179 -0.0796 0.049 Uiso 1 1 calc R
C61 C 0.9379(5) 0.1408(5) -0.1044(3) 0.0466(16) Uani 1 1 d .
H61A H 0.9256 0.0855 -0.0806 0.056 Uiso 1 1 calc R
H61B H 0.9269 0.1393 -0.1495 0.056 Uiso 1 1 calc R
C62 C 1.0436(5) 0.1443(5) -0.0992(3) 0.0456(15) Uani 1 1 d .
H62A H 1.0860 0.0888 -0.1131 0.055 Uiso 1 1 calc R
H62B H 1.0585 0.1949 -0.1279 0.055 Uiso 1 1 calc R
C63 C 1.0628(5) 0.1552(5) -0.0305(3) 0.0435(15) Uani 1 1 d .
H63A H 1.1286 0.1628 -0.0299 0.052 Uiso 1 1 calc R
H63B H 1.0573 0.1004 -0.0029 0.052 Uiso 1 1 calc R
C64 C 0.9915(4) 0.2372(4) -0.0031(3) 0.0329(12) Uani 1 1 d .
H64A H 1.0011 0.2929 -0.0277 0.039 Uiso 1 1 calc R
H64B H 1.0031 0.2398 0.0417 0.039 Uiso 1 1 calc R
Mn65 Mn 0.81693(6) 0.14131(6) 0.28146(4) 0.02520(17) Uani 1 1 d .
P66 P 0.71706(10) 0.03363(9) 0.33547(6) 0.0255(3) Uani 1 1 d .
C67 C 0.7770(4) -0.0557(4) 0.3970(3) 0.0345(13) Uani 1 1 d .
H67 H 0.7714 -0.0267 0.4374 0.041 Uiso 1 1 calc R
C68 C 0.7328(5) -0.1389(5) 0.4132(3) 0.0422(15) Uani 1 1 d .
H68A H 0.7397 -0.1719 0.3752 0.051 Uiso 1 1 calc R
H68B H 0.6641 -0.1194 0.4258 0.051 Uiso 1 1 calc R
C69 C 0.7842(6) -0.2016(5) 0.4690(4) 0.057(2) Uani 1 1 d .
H69A H 0.7731 -0.1698 0.5079 0.068 Uiso 1 1 calc R
H69B H 0.7567 -0.2548 0.4781 0.068 Uiso 1 1 calc R
C70 C 0.8914(6) -0.2313(6) 0.4526(5) 0.064(2) Uani 1 1 d .
H70A H 0.9028 -0.2684 0.4164 0.077 Uiso 1 1 calc R
H70B H 0.9219 -0.2681 0.4895 0.077 Uiso 1 1 calc R
C71 C 0.9368(6) -0.1491(6) 0.4349(5) 0.073(3) Uani 1 1 d .
H71A H 1.0053 -0.1697 0.4222 0.088 Uiso 1 1 calc R
H71B H 0.9310 -0.1152 0.4725 0.088 Uiso 1 1 calc R
C72 C 0.8853(5) -0.0860(5) 0.3781(4) 0.058(2) Uani 1 1 d .
H72A H 0.9133 -0.0332 0.3683 0.069 Uiso 1 1 calc R
H72B H 0.8949 -0.1185 0.3396 0.069 Uiso 1 1 calc R
C73 C 0.6634(4) -0.0237(4) 0.2785(3) 0.0285(11) Uani 1 1 d .
H73 H 0.6204 -0.0589 0.3037 0.034 Uiso 1 1 calc R
C74 C 0.6026(4) 0.0488(4) 0.2318(3) 0.0329(12) Uani 1 1 d .
H74A H 0.5506 0.0869 0.2566 0.039 Uiso 1 1 calc R
H74B H 0.6433 0.0872 0.2092 0.039 Uiso 1 1 calc R
C75 C 0.5593(5) 0.0052(5) 0.1822(3) 0.0437(15) Uani 1 1 d .
H75A H 0.5134 -0.0281 0.2045 0.052 Uiso 1 1 calc R
H75B H 0.5244 0.0526 0.1522 0.052 Uiso 1 1 calc R
C76 C 0.6375(5) -0.0589(5) 0.1444(3) 0.0471(16) Uani 1 1 d .
H76A H 0.6078 -0.0881 0.1152 0.057 Uiso 1 1 calc R
H76B H 0.6800 -0.0249 0.1186 0.057 Uiso 1 1 calc R
C77 C 0.6962(5) -0.1304(5) 0.1907(3) 0.0462(15) Uani 1 1 d .
H77A H 0.7473 -0.1697 0.1661 0.055 Uiso 1 1 calc R
H77B H 0.6544 -0.1676 0.2137 0.055 Uiso 1 1 calc R
C78 C 0.7415(5) -0.0882(5) 0.2399(3) 0.0385(13) Uani 1 1 d .
H78A H 0.7765 -0.1361 0.2695 0.046 Uiso 1 1 calc R
H78B H 0.7874 -0.0552 0.2174 0.046 Uiso 1 1 calc R
C79 C 0.6119(4) 0.1061(4) 0.3781(2) 0.0284(11) Uani 1 1 d .
H79 H 0.5798 0.1500 0.3443 0.034 Uiso 1 1 calc R
C80 C 0.5337(4) 0.0609(4) 0.4117(3) 0.0313(12) Uani 1 1 d .
H80A H 0.5598 0.0192 0.4480 0.038 Uiso 1 1 calc R
H80B H 0.5131 0.0260 0.3816 0.038 Uiso 1 1 calc R
C81 C 0.4463(4) 0.1318(4) 0.4363(3) 0.0345(12) Uani 1 1 d .
H81A H 0.4161 0.1691 0.3995 0.041 Uiso 1 1 calc R
H81B H 0.3989 0.1011 0.4597 0.041 Uiso 1 1 calc R
C82 C 0.4750(5) 0.1918(4) 0.4802(3) 0.0378(13) Uani 1 1 d .
H82A H 0.4956 0.1561 0.5202 0.045 Uiso 1 1 calc R
H82B H 0.4192 0.2397 0.4910 0.045 Uiso 1 1 calc R
C83 C 0.5569(5) 0.2340(4) 0.4482(3) 0.0382(13) Uani 1 1 d .
H83A H 0.5775 0.2676 0.4791 0.046 Uiso 1 1 calc R
H83B H 0.5331 0.2767 0.4118 0.046 Uiso 1 1 calc R
C84 C 0.6440(4) 0.1628(4) 0.4242(3) 0.0333(12) Uani 1 1 d .
H84A H 0.6724 0.1236 0.4608 0.040 Uiso 1 1 calc R
H84B H 0.6929 0.1925 0.4018 0.040 Uiso 1 1 calc R
C85 C 0.7172(4) 0.3857(6) -0.2179(3) 0.099(4) Uani 1 1 d .
H85A H 0.7636 0.3285 -0.2151 0.148 Uiso 1 1 calc GR
H85B H 0.7343 0.4258 -0.1909 0.148 Uiso 1 1 calc GR
H85C H 0.7170 0.4123 -0.2620 0.148 Uiso 1 1 calc GR
C86 C 0.6175(3) 0.3709(3) -0.19542(19) 0.071(2) Uani 1 1 d G
C87 C 0.6003(4) 0.2830(3) -0.1853(3) 0.070(2) Uani 1 1 d G
H87 H 0.6515 0.2332 -0.1917 0.084 Uiso 1 1 calc R
C88 C 0.5076(4) 0.2692(3) -0.1659(3) 0.078(2) Uani 1 1 d G
H88 H 0.4975 0.2104 -0.1595 0.093 Uiso 1 1 calc R
C89 C 0.4301(3) 0.3433(4) -0.1561(3) 0.075(2) Uani 1 1 d G
H89 H 0.3683 0.3342 -0.1433 0.090 Uiso 1 1 calc R
C90 C 0.4461(4) 0.4312(4) -0.1658(3) 0.074(2) Uani 1 1 d G
H90 H 0.3949 0.4809 -0.1593 0.088 Uiso 1 1 calc R
C91 C 0.5390(4) 0.4446(3) -0.1852(2) 0.075(2) Uani 1 1 d G
H91 H 0.5489 0.5034 -0.1914 0.089 Uiso 1 1 calc R

loop_
_atom_site_aniso_label
_atom_site_aniso_U_11
_atom_site_aniso_U_22
_atom_site_aniso_U_33
_atom_site_aniso_U_23
_atom_site_aniso_U_13
_atom_site_aniso_U_12
Te1 0.01806(15) 0.03048(17) 0.03154(16) 0.00286(13) -0.00084(12) -0.00390(12)
Te2 0.02230(16) 0.03051(17) 0.03297(16) -0.00073(13) 0.00210(12) -0.00934(13)
Te3 0.02505(17) 0.02878(17) 0.03143(16) -0.00412(13) 0.00011(12) -0.00481(13)
Te4 0.02470(17) 0.03818(19) 0.02731(15) 0.00002(13) -0.00469(12) -0.00530(14)
Mn5 0.0230(4) 0.0276(4) 0.0294(4) -0.0034(3) 0.0019(3) -0.0069(3)
P6 0.0208(6) 0.0285(7) 0.0297(6) -0.0027(5) 0.0007(5) -0.0070(5)
C7 0.023(3) 0.044(3) 0.032(3) 0.003(2) -0.001(2) -0.008(2)
C8 0.061(5) 0.052(4) 0.034(3) -0.005(3) -0.003(3) -0.029(4)
C9 0.059(5) 0.092(7) 0.046(4) -0.002(4) -0.007(3) -0.044(5)
C10 0.047(4) 0.110(8) 0.037(3) 0.017(4) -0.010(3) -0.032(5)
C11 0.041(4) 0.072(5) 0.046(4) 0.024(4) 0.002(3) -0.006(4)
C12 0.043(4) 0.039(3) 0.035(3) 0.004(3) 0.003(3) -0.010(3)
C13 0.026(3) 0.039(3) 0.033(3) -0.003(2) -0.002(2) -0.010(2)
C14 0.029(3) 0.039(4) 0.081(5) -0.011(3) -0.003(3) -0.010(3)
C15 0.034(4) 0.040(4) 0.094(6) -0.001(4) 0.004(4) 0.002(3)
C16 0.019(3) 0.056(4) 0.059(4) -0.005(3) 0.001(3) -0.002(3)
C17 0.024(3) 0.059(4) 0.056(4) -0.014(3) 0.003(3) -0.016(3)
C18 0.027(3) 0.038(3) 0.052(3) -0.006(3) 0.002(3) -0.010(3)
C19 0.026(3) 0.027(3) 0.034(3) -0.002(2) 0.000(2) -0.006(2)
C20 0.025(3) 0.043(3) 0.030(3) -0.001(2) -0.002(2) -0.009(2)
C21 0.030(3) 0.043(3) 0.048(3) -0.006(3) 0.003(3) -0.014(3)
C22 0.039(3) 0.049(4) 0.037(3) 0.003(3) 0.008(3) -0.022(3)
C23 0.040(3) 0.037(3) 0.034(3) 0.004(2) -0.003(2) -0.011(3)
C24 0.030(3) 0.042(3) 0.038(3) 0.000(3) -0.002(2) -0.012(3)
Mn25 0.0162(4) 0.0325(4) 0.0322(4) -0.0009(3) -0.0019(3) -0.0045(3)
P26 0.0176(6) 0.0268(6) 0.0318(6) 0.0001(5) -0.0018(5) -0.0038(5)
C27 0.023(3) 0.033(3) 0.030(2) 0.000(2) -0.003(2) -0.005(2)
C28 0.034(3) 0.044(3) 0.043(3) -0.014(3) -0.004(3) -0.012(3)
C29 0.042(4) 0.043(4) 0.056(4) -0.019(3) 0.001(3) -0.008(3)
C30 0.044(4) 0.038(3) 0.055(4) -0.009(3) -0.012(3) -0.016(3)
C31 0.029(3) 0.035(3) 0.056(4) -0.005(3) 0.000(3) -0.012(3)
C32 0.022(3) 0.035(3) 0.040(3) -0.004(2) 0.000(2) -0.007(2)
C33 0.029(3) 0.032(3) 0.033(3) 0.003(2) 0.000(2) -0.006(2)
C34 0.024(3) 0.038(3) 0.039(3) 0.007(3) -0.007(2) -0.006(2)
C35 0.037(3) 0.041(3) 0.048(3) 0.011(3) -0.012(3) -0.010(3)
C36 0.042(4) 0.038(3) 0.047(3) 0.012(3) -0.010(3) -0.007(3)
C37 0.046(4) 0.047(4) 0.058(4) 0.012(3) 0.004(3) -0.012(3)
C38 0.025(3) 0.042(3) 0.055(4) 0.016(3) -0.004(3) -0.006(3)
C39 0.023(3) 0.030(3) 0.030(2) -0.002(2) -0.001(2) -0.003(2)
C40 0.029(3) 0.028(3) 0.033(3) -0.004(2) 0.000(2) 0.000(2)
C41 0.035(3) 0.045(4) 0.034(3) 0.001(3) -0.002(2) -0.009(3)
C42 0.037(3) 0.041(3) 0.041(3) -0.006(3) -0.006(3) -0.004(3)
C43 0.043(4) 0.030(3) 0.038(3) -0.005(2) -0.005(3) 0.000(3)
C44 0.027(3) 0.035(3) 0.038(3) -0.002(2) -0.003(2) -0.006(2)
Mn45 0.0215(4) 0.0307(4) 0.0246(4) 0.0025(3) -0.0023(3) -0.0065(3)
P46 0.0192(6) 0.0283(6) 0.0257(6) 0.0026(5) -0.0007(5) -0.0054(5)
C47 0.025(3) 0.032(3) 0.040(3) 0.010(2) -0.003(2) -0.012(2)
C48 0.051(4) 0.026(3) 0.043(3) 0.005(2) -0.009(3) -0.005(3)
C49 0.046(4) 0.032(3) 0.078(5) 0.005(3) -0.021(4) -0.014(3)
C50 0.045(4) 0.039(4) 0.082(5) 0.021(4) -0.011(4) -0.015(3)
C51 0.060(5) 0.058(5) 0.056(4) 0.021(4) 0.002(4) -0.023(4)
C52 0.049(4) 0.042(4) 0.036(3) 0.012(3) -0.005(3) -0.007(3)
C53 0.020(2) 0.035(3) 0.027(2) 0.004(2) -0.0037(19) -0.005(2)
C54 0.025(3) 0.033(3) 0.045(3) 0.005(2) 0.000(2) -0.003(2)
C55 0.023(3) 0.038(3) 0.071(4) 0.002(3) -0.001(3) -0.006(3)
C56 0.020(3) 0.048(4) 0.070(4) 0.002(3) 0.005(3) -0.008(3)
C57 0.029(3) 0.044(4) 0.051(3) -0.005(3) 0.000(3) -0.015(3)
C58 0.018(2) 0.030(3) 0.035(3) -0.004(2) 0.000(2) -0.005(2)
C59 0.024(3) 0.035(3) 0.031(3) -0.001(2) -0.001(2) -0.006(2)
C60 0.029(3) 0.054(4) 0.038(3) -0.009(3) 0.004(2) -0.008(3)
C61 0.037(4) 0.061(4) 0.046(3) -0.019(3) 0.009(3) -0.019(3)
C62 0.033(3) 0.049(4) 0.053(4) -0.012(3) 0.012(3) -0.008(3)
C63 0.027(3) 0.046(4) 0.054(4) -0.004(3) 0.002(3) -0.004(3)
C64 0.027(3) 0.043(3) 0.032(3) -0.011(2) 0.001(2) -0.013(2)
Mn65 0.0204(4) 0.0269(4) 0.0274(4) 0.0027(3) -0.0002(3) -0.0069(3)
P66 0.0223(6) 0.0276(6) 0.0262(6) 0.0020(5) -0.0008(5) -0.0071(5)
C67 0.029(3) 0.037(3) 0.037(3) 0.009(2) -0.011(2) -0.009(2)
C68 0.029(3) 0.039(3) 0.055(4) 0.012(3) 0.000(3) -0.009(3)
C69 0.044(4) 0.050(4) 0.071(5) 0.022(4) -0.007(4) -0.013(3)
C70 0.042(4) 0.050(5) 0.088(6) 0.027(4) -0.003(4) -0.001(3)
C71 0.041(4) 0.053(5) 0.120(8) 0.030(5) -0.023(5) -0.012(4)
C72 0.030(4) 0.047(4) 0.088(6) 0.022(4) -0.003(4) -0.007(3)
C73 0.024(3) 0.032(3) 0.031(2) -0.002(2) -0.001(2) -0.011(2)
C74 0.031(3) 0.034(3) 0.034(3) -0.005(2) -0.006(2) -0.007(2)
C75 0.038(4) 0.053(4) 0.040(3) -0.009(3) -0.007(3) -0.006(3)
C76 0.041(4) 0.060(4) 0.040(3) -0.012(3) -0.001(3) -0.008(3)
C77 0.042(4) 0.048(4) 0.049(4) -0.020(3) -0.002(3) -0.006(3)
C78 0.031(3) 0.043(3) 0.040(3) -0.010(3) 0.002(2) -0.004(3)
C79 0.025(3) 0.032(3) 0.027(2) 0.001(2) 0.000(2) -0.007(2)
C80 0.026(3) 0.032(3) 0.036(3) 0.002(2) 0.002(2) -0.012(2)
C81 0.024(3) 0.042(3) 0.034(3) 0.002(2) 0.004(2) -0.006(2)
C82 0.038(3) 0.038(3) 0.035(3) -0.003(2) 0.004(2) -0.006(3)
C83 0.044(4) 0.037(3) 0.035(3) -0.002(2) 0.001(3) -0.013(3)
C84 0.030(3) 0.045(3) 0.025(2) -0.006(2) 0.003(2) -0.010(3)
C85 0.088(6) 0.136(10) 0.075(6) 0.038(6) -0.025(5) -0.047(6)
C86 0.085(5) 0.083(5) 0.048(4) 0.016(4) -0.021(4) -0.031(4)
C87 0.069(5) 0.063(4) 0.073(5) 0.016(4) -0.017(4) -0.010(4)
C88 0.076(5) 0.071(5) 0.086(6) 0.007(4) -0.017(4) -0.019(4)
C89 0.080(5) 0.072(5) 0.068(5) 0.011(4) -0.012(4) -0.011(4)
C90 0.103(6) 0.069(5) 0.045(4) 0.007(4) 0.003(4) -0.020(4)
C91 0.099(5) 0.066(5) 0.056(4) 0.007(4) 0.000(4) -0.021(4)

loop_
_atom_type_symbol
_atom_type_description
_atom_type_scat_dispersion_real
_atom_type_scat_dispersion_imag
_atom_type_scat_source
C C 0.0181 0.0091 'International Tables Vol C Tables 4.2.6.8 and 6.1.1.4'
H H 0.0000 0.0000 'International Tables Vol C Tables 4.2.6.8 and 6.1.1.4'
P P 0.2955 0.4335 'International Tables Vol C Tables 4.2.6.8 and 6.1.1.4'
Mn Mn -0.5299 2.8052 'International Tables Vol C Tables 4.2.6.8 and 6.1.1.4'
Te Te -0.1759 6.3531 'International Tables Vol C Tables 4.2.6.8 and 6.1.1.4'

loop_
_exptl_crystal_face_index_h
_exptl_crystal_face_index_k
_exptl_crystal_face_index_l
_exptl_crystal_face_perp_dist
_exptl_oxdiff_crystal_face_indexfrac_h
_exptl_oxdiff_crystal_face_indexfrac_k
_exptl_oxdiff_crystal_face_indexfrac_l
_exptl_oxdiff_crystal_face_x
_exptl_oxdiff_crystal_face_y
_exptl_oxdiff_crystal_face_z
3 -2 12 0.0214 2.7224 -1.6998 12.4111 0.0168 -0.0902 0.9958
-2 8 6 0.0079 -2.1026 7.9755 6.2061 0.1825 -0.9832 -0.0088
-4 5 -8 0.0236 -3.5165 5.4582 -8.2989 0.0740 -0.3990 -0.9140
2 -8 -6 0.0111 2.1026 -7.9755 -6.2061 -0.1825 0.9832 0.0088
0 -4 12 0.0172 0.0161 -4.0328 11.6058 0.3185 0.0598 0.9460
0 4 -12 0.0159 -0.4064 3.8455 -11.7152 -0.2778 -0.0523 -0.9592
9 4 3 0.0311 8.9845 4.2251 2.7711 -0.9302 -0.1724 0.3241
-9 -4 -3 0.0263 -8.9845 -4.2251 -2.7711 0.9302 0.1724 -0.3241

loop_
_geom_angle_atom_site_label_1
_geom_angle_atom_site_label_2
_geom_angle_atom_site_label_3
_geom_angle
Mn5 Te1 Mn65 68.78(3)
Mn45 Te1 Mn5 68.73(3)
Mn45 Te1 Mn65 68.36(2)
Mn25 Te2 Mn5 71.18(3)
Mn45 Te2 Mn5 68.38(3)
Mn45 Te2 Mn25 70.63(3)
Mn25 Te3 Mn45 70.49(3)
Mn25 Te3 Mn65 67.54(3)
Mn65 Te3 Mn45 68.64(3)
Mn25 Te4 Mn5 71.02(3)
Mn65 Te4 Mn5 68.91(3)
Mn65 Te4 Mn25 66.88(3)
Te1 Mn5 Te2 108.47(3)
Te1 Mn5 Te4 107.57(3)
Te1 Mn5 Mn25 102.93(3)
Te1 Mn5 Mn45 55.51(2)
Te1 Mn5 Mn65 56.23(2)
Te2 Mn5 Te4 104.43(3)
Te2 Mn5 Mn25 54.11(2)
Te2 Mn5 Mn45 55.32(2)
Te2 Mn5 Mn65 100.89(3)
Te4 Mn5 Mn25 54.33(2)
Te4 Mn5 Mn45 104.35(3)
Te4 Mn5 Mn65 55.28(2)
P6 Mn5 Te1 109.33(4)
P6 Mn5 Te2 114.90(4)
P6 Mn5 Te4 111.80(4)
P6 Mn5 Mn25 147.68(5)
P6 Mn5 Mn45 143.78(5)
P6 Mn5 Mn65 144.21(5)
Mn45 Mn5 Mn25 60.35(3)
Mn45 Mn5 Mn65 59.86(3)
Mn65 Mn5 Mn25 57.26(3)
C7 P6 Mn5 109.8(2)
C7 P6 C13 111.9(3)
C7 P6 C19 104.5(3)
C13 P6 Mn5 115.89(19)
C19 P6 Mn5 110.36(19)
C19 P6 C13 103.6(3)
C8 C7 P6 118.2(4)
C8 C7 C12 109.9(5)
C12 C7 P6 112.7(4)
C7 C8 C9 108.9(6)
C10 C9 C8 110.8(6)
C11 C10 C9 111.2(7)
C10 C11 C12 112.1(7)
C11 C12 C7 110.2(6)
C14 C13 P6 117.5(4)
C14 C13 C18 109.4(5)
C18 C13 P6 112.8(4)
C13 C14 C15 110.5(6)
C16 C15 C14 111.0(6)
C17 C16 C15 112.3(6)
C16 C17 C18 111.3(6)
C17 C18 C13 110.7(5)
C20 C19 P6 110.1(4)
C20 C19 C24 110.4(5)
C24 C19 P6 109.1(4)
C21 C20 C19 111.9(5)
C20 C21 C22 110.5(5)
C23 C22 C21 109.6(5)
C24 C23 C22 111.2(5)
C23 C24 C19 112.1(5)
Te2 Mn25 Te4 105.29(3)
Te2 Mn25 Mn5 54.71(2)
Te2 Mn25 Mn45 54.52(2)
Te2 Mn25 Mn65 103.59(3)
Te3 Mn25 Te2 105.77(3)
Te3 Mn25 Te4 110.34(3)
Te3 Mn25 Mn5 103.04(3)
Te3 Mn25 Mn45 55.34(2)
Te3 Mn25 Mn65 56.35(2)
Te4 Mn25 Mn5 54.65(2)
Te4 Mn25 Mn45 102.65(3)
Te4 Mn25 Mn65 56.47(2)
P26 Mn25 Te2 107.71(4)
P26 Mn25 Te3 117.46(5)
P26 Mn25 Te4 109.49(4)
P26 Mn25 Mn5 139.38(5)
P26 Mn25 Mn45 146.87(5)
P26 Mn25 Mn65 148.35(5)
Mn45 Mn25 Mn5 58.00(3)
Mn65 Mn25 Mn5 59.93(3)
Mn65 Mn25 Mn45 59.93(3)
C27 P26 Mn25 106.43(18)
C27 P26 C33 107.5(3)
C33 P26 Mn25 113.90(19)
C39 P26 Mn25 117.58(18)
C39 P26 C27 104.0(3)
C39 P26 C33 106.6(3)
C28 C27 P26 111.5(4)
C32 C27 P26 118.0(4)
C32 C27 C28 110.1(5)
C27 C28 C29 109.8(5)
C30 C29 C28 111.3(6)
C31 C30 C29 111.8(5)
C30 C31 C32 111.0(5)
C27 C32 C31 111.3(5)
C34 C33 P26 116.2(4)
C34 C33 C38 110.6(5)
C38 C33 P26 110.6(4)
C33 C34 C35 111.9(5)
C36 C35 C34 111.3(5)
C37 C36 C35 110.5(6)
C36 C37 C38 111.4(6)
C37 C38 C33 110.4(5)
C40 C39 P26 110.5(4)
C44 C39 P26 112.7(4)
C44 C39 C40 109.6(5)
C41 C40 C39 110.5(5)
C42 C41 C40 111.5(5)
C41 C42 C43 110.8(5)
C42 C43 C44 110.9(5)
C39 C44 C43 109.9(5)
Te1 Mn45 Te2 109.65(3)
Te1 Mn45 Te3 107.67(3)
Te1 Mn45 Mn5 55.76(2)
Te1 Mn45 Mn25 104.16(3)
Te1 Mn45 Mn65 56.57(2)
Te2 Mn45 Te3 104.99(3)
Te2 Mn45 Mn5 56.30(2)
Te2 Mn45 Mn25 54.85(2)
Te2 Mn45 Mn65 102.16(3)
Te3 Mn45 Mn5 105.13(3)
Te3 Mn45 Mn25 54.17(2)
Te3 Mn45 Mn65 55.19(2)
Mn5 Mn45 Mn25 61.65(3)
Mn5 Mn45 Mn65 60.55(3)
P46 Mn45 Te1 114.62(4)
P46 Mn45 Te2 109.30(4)
P46 Mn45 Te3 110.17(5)
P46 Mn45 Mn5 144.48(5)
P46 Mn45 Mn25 141.22(5)
P46 Mn45 Mn65 148.16(5)
Mn65 Mn45 Mn25 57.89(3)
C47 P46 Mn45 113.27(19)
C47 P46 C59 106.9(3)
C53 P46 Mn45 115.88(16)
C53 P46 C47 109.6(2)
C53 P46 C59 104.8(3)
C59 P46 Mn45 105.50(17)
C48 C47 P46 113.2(4)
C52 C47 P46 116.7(4)
C52 C47 C48 109.8(5)
C47 C48 C49 109.6(6)
C50 C49 C48 110.9(6)
C49 C50 C51 112.6(6)
C50 C51 C52 113.2(6)
C51 C52 C47 109.8(6)
C54 C53 P46 111.7(4)
C54 C53 C58 110.8(4)
C58 C53 P46 108.3(3)
C53 C54 C55 111.8(5)
C54 C55 C56 110.7(5)
C57 C56 C55 110.2(5)
C56 C57 C58 110.7(5)
C57 C58 C53 110.8(5)
C60 C59 P46 118.5(4)
C60 C59 C64 110.5(5)
C64 C59 P46 109.9(4)
C59 C60 C61 109.7(5)
C62 C61 C60 111.5(6)
C63 C62 C61 111.7(6)
C62 C63 C64 112.0(5)
C63 C64 C59 109.5(5)
Te1 Mn65 Mn5 54.99(2)
Te1 Mn65 Mn25 106.51(3)
Te1 Mn65 Mn45 55.07(2)
Te3 Mn65 Te1 107.19(3)
Te3 Mn65 Te4 110.29(3)
Te3 Mn65 Mn5 105.13(3)
Te3 Mn65 Mn25 56.11(2)
Te3 Mn65 Mn45 56.17(2)
Te4 Mn65 Te1 106.91(3)
Te4 Mn65 Mn5 55.81(2)
Te4 Mn65 Mn25 56.66(2)
Te4 Mn65 Mn45 104.56(3)
Mn25 Mn65 Mn5 62.80(3)
Mn25 Mn65 Mn45 62.18(3)
Mn45 Mn65 Mn5 59.59(3)
P66 Mn65 Te1 105.08(4)
P66 Mn65 Te3 114.59(5)
P66 Mn65 Te4 112.23(4)
P66 Mn65 Mn5 139.80(5)
P66 Mn65 Mn25 148.38(5)
P66 Mn65 Mn45 142.40(4)
C67 P66 Mn65 116.40(19)
C73 P66 Mn65 114.61(17)
C73 P66 C67 107.6(3)
C79 P66 Mn65 105.13(18)
C79 P66 C67 107.2(3)
C79 P66 C73 105.0(3)
C68 C67 P66 116.6(4)
C72 C67 P66 110.6(4)
C72 C67 C68 109.8(6)
C67 C68 C69 110.2(6)
C70 C69 C68 111.6(6)
C69 C70 C71 110.9(7)
C70 C71 C72 110.5(7)
C67 C72 C71 109.8(6)
C74 C73 P66 109.2(4)
C78 C73 P66 111.7(4)
C78 C73 C74 110.0(5)
C75 C74 C73 111.5(5)
C76 C75 C74 111.4(6)
C77 C76 C75 110.0(5)
C76 C77 C78 112.1(6)
C73 C78 C77 110.8(5)
C80 C79 P66 117.6(4)
C80 C79 C84 110.4(5)
C84 C79 P66 111.6(4)
C79 C80 C81 110.8(5)
C82 C81 C80 111.9(5)
C81 C82 C83 111.4(5)
C82 C83 C84 112.2(5)
C83 C84 C79 109.8(5)
C87 C86 C85 120.9
C87 C86 C91 118.1
C91 C86 C85 120.9
C88 C87 C86 121.1
C87 C88 C89 120.1
C88 C89 C90 119.4
C91 C90 C89 120.1
C90 C91 C86 121.1

loop_
_geom_bond_atom_site_label_1
_geom_bond_atom_site_label_2
_geom_bond_distance
Te1 Mn5 2.7246(9)
Te1 Mn45 2.7164(9)
Te1 Mn65 2.7651(9)
Te2 Mn5 2.7484(9)
Te2 Mn25 2.7279(9)
Te2 Mn45 2.7167(9)
Te3 Mn25 2.7073(9)
Te3 Mn45 2.7467(9)
Te3 Mn65 2.7148(9)
Te4 Mn5 2.7491(9)
Te4 Mn25 2.7379(9)
Te4 Mn65 2.7319(9)
Mn5 P6 2.5514(17)
Mn5 Mn25 3.1870(12)
Mn5 Mn45 3.0713(12)
Mn5 Mn65 3.1010(12)
P6 C7 1.852(5)
P6 C13 1.858(6)
P6 C19 1.853(6)
C7 C8 1.528(9)
C7 C12 1.535(8)
C8 C9 1.535(9)
C9 C10 1.532(11)
C10 C11 1.472(13)
C11 C12 1.527(8)
C13 C14 1.520(9)
C13 C18 1.542(8)
C14 C15 1.538(9)
C15 C16 1.530(10)
C16 C17 1.487(10)
C17 C18 1.535(9)
C19 C20 1.543(8)
C19 C24 1.544(7)
C20 C21 1.530(8)
C21 C22 1.530(8)
C22 C23 1.526(9)
C23 C24 1.518(8)
Mn25 P26 2.5281(15)
Mn25 Mn45 3.1473(11)
Mn25 Mn65 3.0140(12)
P26 C27 1.855(6)
P26 C33 1.863(5)
P26 C39 1.846(6)
C27 C28 1.525(8)
C27 C32 1.524(7)
C28 C29 1.529(9)
C29 C30 1.514(9)
C30 C31 1.508(9)
C31 C32 1.527(8)
C33 C34 1.528(8)
C33 C38 1.549(8)
C34 C35 1.528(7)
C35 C36 1.527(9)
C36 C37 1.504(10)
C37 C38 1.542(8)
C39 C40 1.542(7)
C39 C44 1.526(8)
C40 C41 1.535(8)
C41 C42 1.512(9)
C42 C43 1.535(8)
C43 C44 1.542(8)
Mn45 P46 2.5162(14)
Mn45 Mn65 3.0796(11)
P46 C47 1.850(6)
P46 C53 1.849(5)
P46 C59 1.854(6)
C47 C48 1.534(9)
C47 C52 1.531(7)
C48 C49 1.539(9)
C49 C50 1.507(10)
C50 C51 1.512(12)
C51 C52 1.521(10)
C53 C54 1.523(8)
C53 C58 1.540(7)
C54 C55 1.529(8)
C55 C56 1.532(9)
C56 C57 1.516(9)
C57 C58 1.534(7)
C59 C60 1.520(8)
C59 C64 1.540(7)
C60 C61 1.534(9)
C61 C62 1.530(9)
C62 C63 1.514(9)
C63 C64 1.537(9)
Mn65 P66 2.5143(15)
P66 C67 1.865(5)
P66 C73 1.862(5)
P66 C79 1.851(6)
C67 C68 1.530(8)
C67 C72 1.526(9)
C68 C69 1.541(9)
C69 C70 1.500(10)
C70 C71 1.532(11)
C71 C72 1.558(10)
C73 C74 1.540(7)
C73 C78 1.527(8)
C74 C75 1.535(8)
C75 C76 1.516(9)
C76 C77 1.514(10)
C77 C78 1.531(9)
C79 C80 1.515(7)
C79 C84 1.525(8)
C80 C81 1.529(8)
C81 C82 1.506(9)
C82 C83 1.521(9)
C83 C84 1.525(9)
C85 C86 1.5071
C86 C87 1.4022
C86 C91 1.4022
C87 C88 1.3964
C88 C89 1.3965
C89 C90 1.3965
C90 C91 1.3963
